data_7124352
loop_
_publ_author_name
'Zhang, Kuan'
'Han, Hua-Bin'
'Wang, Lele'
'Zhang, Ziying'
'Wang, Qi-Lin'
'Zhang, Wenjing'
'Bu, Zhanwei'

_publ_section_title
;
 An unexpected cascade reaction of 3-hydroxyoxindoles with
 coumarin-3-carboxylates to construct 2,3-dihydrobenzofuran spirooxindoles
;
_journal_name_full 'Chemical Communications'
_journal_paper_doi 10.1039/C9CC07114H
_journal_year 2019
_chemical_formula_moiety 'C20 H19 N O4'
_chemical_formula_sum 'C20 H19 N O4'
_chemical_formula_weight 337.36
_space_group_crystal_system monoclinic
_space_group_IT_number 14
_space_group_name_Hall '-P 2ybc'
_space_group_name_H-M_alt 'P 1 21/c 1'
_symmetry_space_group_name_Hall '-P 2ybc'
_symmetry_space_group_name_H-M 'P 1 21/c 1'
_atom_sites_solution_hydrogens geom
_atom_sites_solution_primary direct
_audit_creation_date 2019-04-12
_audit_creation_method
;
Olex2 1.2
(compiled 2018.05.29 svn.r3508 for OlexSys, GUI svn.r5506)
;
_audit_update_record
;
2019-07-17 deposited with the CCDC.    2019-10-18 downloaded from the CCDC.
;
_cell_angle_alpha 90
_cell_angle_beta 94.0443(18)
_cell_angle_gamma 90
_cell_formula_units_Z 4
_cell_length_a 5.85118(12)
_cell_length_b 10.39130(17)
_cell_length_c 28.5036(5)
_cell_measurement_reflns_used 2714
_cell_measurement_temperature 293(2)
_cell_measurement_theta_max 71.0280
_cell_measurement_theta_min 4.5130
_cell_volume 1728.74(5)
_computing_cell_refinement
;
CrysAlisPro, Agilent Technologies,
Version 1.171.37.35 (release 13-08-2014 CrysAlis171 .NET)
(compiled Aug 13 2014,18:06:01)
;
_computing_data_collection
;
CrysAlisPro, Agilent Technologies,
Version 1.171.37.35 (release 13-08-2014 CrysAlis171 .NET)
(compiled Aug 13 2014,18:06:01)
;
_computing_data_reduction
;
CrysAlisPro, Agilent Technologies,
Version 1.171.37.35 (release 13-08-2014 CrysAlis171 .NET)
(compiled Aug 13 2014,18:06:01)
;
_computing_molecular_graphics 'Olex2 (Dolomanov et al., 2009)'
_computing_publication_material 'Olex2 (Dolomanov et al., 2009)'
_computing_structure_refinement 'ShelXL (Sheldrick, 2015)'
_computing_structure_solution 'ShelXS (Sheldrick, 2008)'
_diffrn_ambient_temperature 293(2)
_diffrn_detector 'CCD plate'
_diffrn_detector_area_resol_mean 16.2312
_diffrn_detector_type Eos
_diffrn_measured_fraction_theta_full 0.999
_diffrn_measured_fraction_theta_max 0.999
_diffrn_measurement_details
;
#__ type_ start__ end____ width___ exp.time_
  1 omega -101.00  -52.00   0.5000    1.5000
omega____ theta____ kappa____ phi______ frames
    -      -33.5000  -57.0000  150.0000 98

#__ type_ start__ end____ width___ exp.time_
  2 omega  -60.00   26.00   0.5000    1.5000
omega____ theta____ kappa____ phi______ frames
    -      -33.5000   77.0000  -30.0000 172

#__ type_ start__ end____ width___ exp.time_
  3 omega   36.00   92.00   0.5000    1.5000
omega____ theta____ kappa____ phi______ frames
    -       36.4734   57.0000  120.0000 112

#__ type_ start__ end____ width___ exp.time_
  4 omega    8.00   50.00   0.5000    1.5000
omega____ theta____ kappa____ phi______ frames
    -       36.4734   77.0000 -150.0000 84

#__ type_ start__ end____ width___ exp.time_
  5 omega   67.00  102.00   0.5000    1.5000
omega____ theta____ kappa____ phi______ frames
    -       36.4734   19.0000   60.0000 70

#__ type_ start__ end____ width___ exp.time_
  6 omega   57.00   93.00   0.5000    1.5000
omega____ theta____ kappa____ phi______ frames
    -       36.4734  178.0000 -180.0000 72

#__ type_ start__ end____ width___ exp.time_
  7 omega   77.00  106.00   0.5000    1.5000
omega____ theta____ kappa____ phi______ frames
    -       36.4734   77.0000 -150.0000 58

#__ type_ start__ end____ width___ exp.time_
  8 omega   42.00   76.00   0.5000    1.5000
omega____ theta____ kappa____ phi______ frames
    -       36.4734  -99.0000  -90.0000 68

#__ type_ start__ end____ width___ exp.time_
  9 omega   76.00  107.00   0.5000    1.5000
omega____ theta____ kappa____ phi______ frames
    -       36.4734  178.0000  150.0000 62

#__ type_ start__ end____ width___ exp.time_
 10 omega  153.00  178.00   0.5000   14.5000
omega____ theta____ kappa____ phi______ frames
    -      108.0000   30.0000   30.0000 50

#__ type_ start__ end____ width___ exp.time_
 11 omega   38.00   63.00   0.5000   14.5000
omega____ theta____ kappa____ phi______ frames
    -      108.0000 -111.0000 -120.0000 50

#__ type_ start__ end____ width___ exp.time_
 12 omega   43.00   93.00   0.5000   14.5000
omega____ theta____ kappa____ phi______ frames
    -      108.0000  -45.0000  -90.0000 100

#__ type_ start__ end____ width___ exp.time_
 13 omega   79.00  107.00   0.5000   14.5000
omega____ theta____ kappa____ phi______ frames
    -      108.0000 -111.0000 -120.0000 56

#__ type_ start__ end____ width___ exp.time_
 14 omega   42.00   82.00   0.5000   14.5000
omega____ theta____ kappa____ phi______ frames
    -      108.0000  -94.0000 -150.0000 80

#__ type_ start__ end____ width___ exp.time_
 15 omega  105.00  166.00   0.5000   14.5000
omega____ theta____ kappa____ phi______ frames
    -      108.0000  111.0000 -120.0000 122

#__ type_ start__ end____ width___ exp.time_
 16 omega   38.00   88.00   0.5000   14.5000
omega____ theta____ kappa____ phi______ frames
    -      108.0000  -30.0000   90.0000 100

#__ type_ start__ end____ width___ exp.time_
 17 omega   97.00  148.00   0.5000   14.5000
omega____ theta____ kappa____ phi______ frames
    -      108.0000  178.0000 -180.0000 102

#__ type_ start__ end____ width___ exp.time_
 18 omega   62.00   87.00   0.5000   14.5000
omega____ theta____ kappa____ phi______ frames
    -      108.0000  178.0000 -180.0000 50

#__ type_ start__ end____ width___ exp.time_
 19 omega   75.00  102.00   0.5000   14.5000
omega____ theta____ kappa____ phi______ frames
    -      108.0000  -94.0000  -60.0000 54

#__ type_ start__ end____ width___ exp.time_
 20 omega   78.00  173.00   0.5000   14.5000
omega____ theta____ kappa____ phi______ frames
    -      108.0000   15.0000   30.0000 190

#__ type_ start__ end____ width___ exp.time_
 21 omega   40.00   90.00   0.5000   14.5000
omega____ theta____ kappa____ phi______ frames
    -      108.0000  -30.0000 -150.0000 100
;
_diffrn_measurement_device 'four-circle diffractometer'
_diffrn_measurement_device_type 'Xcalibur, Eos, Gemini'
_diffrn_measurement_method '\w scans'
_diffrn_orient_matrix_UB_11 0.1402407000
_diffrn_orient_matrix_UB_12 -0.0137387000
_diffrn_orient_matrix_UB_13 -0.0434826000
_diffrn_orient_matrix_UB_21 0.0044267000
_diffrn_orient_matrix_UB_22 -0.1471781000
_diffrn_orient_matrix_UB_23 0.0065305000
_diffrn_orient_matrix_UB_31 -0.2235282000
_diffrn_orient_matrix_UB_32 -0.0114863000
_diffrn_orient_matrix_UB_33 -0.0316669000
_diffrn_radiation_monochromator graphite
_diffrn_radiation_probe x-ray
_diffrn_radiation_type CuK\a
_diffrn_radiation_wavelength 1.54184
_diffrn_reflns_av_R_equivalents 0.0268
_diffrn_reflns_av_unetI/netI 0.0306
_diffrn_reflns_Laue_measured_fraction_full 0.999
_diffrn_reflns_Laue_measured_fraction_max 0.999
_diffrn_reflns_limit_h_max 4
_diffrn_reflns_limit_h_min -6
_diffrn_reflns_limit_k_max 12
_diffrn_reflns_limit_k_min -12
_diffrn_reflns_limit_l_max 33
_diffrn_reflns_limit_l_min -33
_diffrn_reflns_number 6612
_diffrn_reflns_point_group_measured_fraction_full 0.999
_diffrn_reflns_point_group_measured_fraction_max 0.999
_diffrn_reflns_theta_full 67.078
_diffrn_reflns_theta_max 67.078
_diffrn_reflns_theta_min 4.530
_diffrn_source 'Enhance (Cu) X-ray Source'
_exptl_absorpt_coefficient_mu 0.740
_exptl_absorpt_correction_T_max 1.00000
_exptl_absorpt_correction_T_min 0.92263
_exptl_absorpt_correction_type multi-scan
_exptl_absorpt_process_details
;
CrysAlisPro, Agilent Technologies,
Version 1.171.37.35 (release 13-08-2014 CrysAlis171 .NET)
(compiled Aug 13 2014,18:06:01)
Empirical absorption correction using spherical harmonics,
 implemented in SCALE3 ABSPACK scaling algorithm.
;
_exptl_crystal_colour colourless
_exptl_crystal_colour_primary colourless
_exptl_crystal_density_diffrn 1.296
_exptl_crystal_description prism
_exptl_crystal_F_000 712
_exptl_crystal_size_max 0.14
_exptl_crystal_size_mid 0.13
_exptl_crystal_size_min 0.11
_refine_diff_density_max 0.180
_refine_diff_density_min -0.170
_refine_diff_density_rms 0.037
_refine_ls_extinction_method none
_refine_ls_goodness_of_fit_ref 1.031
_refine_ls_hydrogen_treatment constr
_refine_ls_matrix_type full
_refine_ls_number_parameters 228
_refine_ls_number_reflns 3062
_refine_ls_number_restraints 0
_refine_ls_restrained_S_all 1.031
_refine_ls_R_factor_all 0.0516
_refine_ls_R_factor_gt 0.0432
_refine_ls_shift/su_max 0.000
_refine_ls_shift/su_mean 0.000
_refine_ls_structure_factor_coef Fsqd
_refine_ls_weighting_details 'w=1/[\s^2^(Fo^2^)+(0.0635P)^2^+0.2553P] where P=(Fo^2^+2Fc^2^)/3'
_refine_ls_weighting_scheme calc
_refine_ls_wR_factor_gt 0.1137
_refine_ls_wR_factor_ref 0.1221
_reflns_Friedel_coverage 0.000
_reflns_number_gt 2565
_reflns_number_total 3062
_reflns_threshold_expression 'I > 2\s(I)'
_cod_data_source_file c9cc07114h2.cif
_cod_data_source_block 20190483
_cod_original_cell_volume 1728.74(6)
_cod_database_code 7124352
_shelx_shelxl_version_number 2014/7
_chemical_oxdiff_formula C20H20N4O4
_shelx_space_group_comment
;
The symmetry employed for this shelxl refinement is uniquely defined
by the following loop, which should always be used as a source of
symmetry information in preference to the above space-group names.
They are only intended as comments.
;
_shelx_estimated_absorpt_t_max 0.923
_shelx_estimated_absorpt_t_min 0.903
_reflns_odcompleteness_completeness 99.85
_reflns_odcompleteness_iscentric 1
_reflns_odcompleteness_theta 66.97
_olex2_refinement_description
;
1. Fixed Uiso
 At 1.2 times of:
  All C(H) groups, All C(H,H) groups
 At 1.5 times of:
  All C(H,H,H) groups
2.a Ternary CH refined with riding coordinates:
 C16(H16)
2.b Secondary CH2 refined with riding coordinates:
 C17(H17A,H17B), C19(H19A,H19B)
2.c Aromatic/amide H refined with riding coordinates:
 C1(H1), C2(H2), C3(H3), C4(H4), C11(H11), C12(H12), C13(H13), C14(H14)
2.d Idealised Me refined as rotating group:
 C9(H9A,H9B,H9C), C20(H20A,H20B,H20C)
;
_olex2_submission_special_instructions 'No special instructions were received'

loop_
_space_group_symop_operation_xyz
'x, y, z'
'-x, y+1/2, -z+1/2'
'-x, -y, -z'
'x, -y-1/2, z-1/2'

loop_
_atom_site_label
_atom_site_type_symbol
_atom_site_fract_x
_atom_site_fract_y
_atom_site_fract_z
_atom_site_U_iso_or_equiv
_atom_site_adp_type
_atom_site_occupancy
_atom_site_site_symmetry_order
_atom_site_calc_flag
_atom_site_refinement_flags_posn
C1 C 0.1115(4) 0.46842(19) 0.27795(7) 0.0587(5) Uani 1 1 d .
H1 H 0.0228 0.3987 0.2861 0.070 Uiso 1 1 calc R
C2 C 0.0631(5) 0.5338(2) 0.23558(7) 0.0744(7) Uani 1 1 d .
H2 H -0.0585 0.5070 0.2151 0.089 Uiso 1 1 calc R
C3 C 0.1931(5) 0.6369(2) 0.22393(7) 0.0762(7) Uani 1 1 d .
H3 H 0.1581 0.6790 0.1955 0.091 Uiso 1 1 calc R
C4 C 0.3752(4) 0.6802(2) 0.25326(7) 0.0661(6) Uani 1 1 d .
H4 H 0.4625 0.7505 0.2451 0.079 Uiso 1 1 calc R
C5 C 0.4228(3) 0.61521(16) 0.29515(6) 0.0475(4) Uani 1 1 d .
C6 C 0.2926(3) 0.50946(15) 0.30722(5) 0.0416(4) Uani 1 1 d .
C7 C 0.3817(2) 0.46325(14) 0.35506(5) 0.0350(3) Uani 1 1 d .
C8 C 0.5791(2) 0.55814(15) 0.36795(6) 0.0389(3) Uani 1 1 d .
C9 C 0.7583(4) 0.7447(2) 0.33066(9) 0.0718(6) Uani 1 1 d .
H9A H 0.6788 0.8255 0.3305 0.108 Uiso 1 1 calc GR
H9B H 0.8425 0.7384 0.3030 0.108 Uiso 1 1 calc GR
H9C H 0.8624 0.7394 0.3582 0.108 Uiso 1 1 calc GR
C10 C 0.3436(3) 0.24915(15) 0.36953(5) 0.0409(4) Uani 1 1 d .
C11 C 0.3721(4) 0.11706(16) 0.36709(6) 0.0539(4) Uani 1 1 d .
H11 H 0.4957 0.0807 0.3531 0.065 Uiso 1 1 calc R
C12 C 0.2079(4) 0.04153(17) 0.38651(7) 0.0646(6) Uani 1 1 d .
H12 H 0.2223 -0.0476 0.3859 0.078 Uiso 1 1 calc R
C13 C 0.0231(4) 0.0960(2) 0.40677(7) 0.0680(6) Uani 1 1 d .
H13 H -0.0864 0.0430 0.4189 0.082 Uiso 1 1 calc R
C14 C -0.0010(3) 0.22923(19) 0.40920(7) 0.0548(4) Uani 1 1 d .
H14 H -0.1245 0.2660 0.4231 0.066 Uiso 1 1 calc R
C15 C 0.1630(3) 0.30500(15) 0.39046(5) 0.0395(3) Uani 1 1 d .
C16 C 0.1919(2) 0.44948(14) 0.39034(5) 0.0360(3) Uani 1 1 d .
H16 H 0.0504 0.4899 0.3771 0.043 Uiso 1 1 calc R
C17 C 0.2480(3) 0.49881(15) 0.44020(5) 0.0414(4) Uani 1 1 d .
H17A H 0.1247 0.4750 0.4595 0.050 Uiso 1 1 calc R
H17B H 0.3866 0.4570 0.4532 0.050 Uiso 1 1 calc R
C18 C 0.2810(3) 0.64221(15) 0.44276(6) 0.0427(4) Uani 1 1 d .
C19 C 0.4306(5) 0.81104(19) 0.49193(8) 0.0735(7) Uani 1 1 d .
H19A H 0.4365 0.8331 0.5251 0.088 Uiso 1 1 calc R
H19B H 0.3176 0.8660 0.4754 0.088 Uiso 1 1 calc R
C20 C 0.6575(6) 0.8342(2) 0.47371(9) 0.0886(8) Uani 1 1 d .
H20A H 0.7651 0.7720 0.4869 0.133 Uiso 1 1 calc GR
H20B H 0.7091 0.9192 0.4823 0.133 Uiso 1 1 calc GR
H20C H 0.6456 0.8264 0.4401 0.133 Uiso 1 1 calc GR
N1 N 0.5937(3) 0.64006(14) 0.33106(5) 0.0494(4) Uani 1 1 d .
O1 O 0.70171(19) 0.55708(13) 0.40402(4) 0.0515(3) Uani 1 1 d .
O2 O 0.4901(2) 0.33695(10) 0.35194(4) 0.0455(3) Uani 1 1 d .
O3 O 0.2429(2) 0.71570(11) 0.41056(5) 0.0527(3) Uani 1 1 d .
O4 O 0.3620(3) 0.67755(12) 0.48589(4) 0.0623(4) Uani 1 1 d .

loop_
_atom_site_aniso_label
_atom_site_aniso_U_11
_atom_site_aniso_U_22
_atom_site_aniso_U_33
_atom_site_aniso_U_23
_atom_site_aniso_U_13
_atom_site_aniso_U_12
C1 0.0735(12) 0.0514(10) 0.0493(10) -0.0012(8) -0.0093(8) 0.0030(9)
C2 0.0978(17) 0.0766(15) 0.0455(10) -0.0043(10) -0.0181(10) 0.0203(13)
C3 0.117(2) 0.0725(14) 0.0389(9) 0.0140(9) 0.0049(11) 0.0379(14)
C4 0.0941(15) 0.0546(11) 0.0520(11) 0.0190(9) 0.0229(11) 0.0136(10)
C5 0.0593(10) 0.0396(8) 0.0456(9) 0.0070(7) 0.0168(7) 0.0074(7)
C6 0.0518(9) 0.0363(7) 0.0372(8) 0.0020(6) 0.0051(6) 0.0057(6)
C7 0.0364(7) 0.0292(7) 0.0398(7) 0.0043(6) 0.0047(6) 0.0053(5)
C8 0.0318(7) 0.0384(8) 0.0476(8) 0.0032(6) 0.0092(6) 0.0051(6)
C9 0.0683(13) 0.0532(11) 0.0965(16) 0.0111(11) 0.0247(12) -0.0186(10)
C10 0.0476(8) 0.0336(7) 0.0403(8) 0.0053(6) -0.0047(6) 0.0005(6)
C11 0.0738(12) 0.0340(8) 0.0522(9) 0.0014(7) -0.0071(8) 0.0076(8)
C12 0.1006(16) 0.0327(8) 0.0571(11) 0.0078(8) -0.0186(11) -0.0115(9)
C13 0.0879(15) 0.0524(11) 0.0623(12) 0.0125(9) -0.0036(11) -0.0332(11)
C14 0.0549(10) 0.0549(10) 0.0548(10) 0.0061(8) 0.0038(8) -0.0167(8)
C15 0.0422(8) 0.0374(8) 0.0382(8) 0.0053(6) -0.0031(6) -0.0044(6)
C16 0.0316(7) 0.0337(7) 0.0428(8) 0.0060(6) 0.0040(6) 0.0034(5)
C17 0.0494(8) 0.0346(8) 0.0413(8) 0.0048(6) 0.0105(6) 0.0022(6)
C18 0.0494(9) 0.0356(8) 0.0441(8) 0.0022(7) 0.0092(7) 0.0062(6)
C19 0.131(2) 0.0389(9) 0.0512(11) -0.0093(8) 0.0104(12) -0.0070(11)
C20 0.129(2) 0.0617(13) 0.0747(15) -0.0104(12) 0.0061(15) -0.0309(15)
N1 0.0490(8) 0.0433(7) 0.0574(8) 0.0097(6) 0.0145(6) -0.0069(6)
O1 0.0345(6) 0.0610(7) 0.0585(7) 0.0008(6) 0.0002(5) 0.0017(5)
O2 0.0477(6) 0.0323(5) 0.0578(7) 0.0056(5) 0.0136(5) 0.0097(4)
O3 0.0626(7) 0.0376(6) 0.0567(7) 0.0110(5) -0.0026(6) 0.0049(5)
O4 0.1070(11) 0.0395(6) 0.0408(6) -0.0007(5) 0.0078(6) -0.0059(7)

loop_
_atom_type_symbol
_atom_type_description
_atom_type_scat_dispersion_real
_atom_type_scat_dispersion_imag
_atom_type_scat_source
C C 0.0181 0.0091 'International Tables Vol C Tables 4.2.6.8 and 6.1.1.4'
H H 0.0000 0.0000 'International Tables Vol C Tables 4.2.6.8 and 6.1.1.4'
N N 0.0311 0.0180 'International Tables Vol C Tables 4.2.6.8 and 6.1.1.4'
O O 0.0492 0.0322 'International Tables Vol C Tables 4.2.6.8 and 6.1.1.4'

loop_
_geom_angle_atom_site_label_1
_geom_angle_atom_site_label_2
_geom_angle_atom_site_label_3
_geom_angle
C2 C1 H1 120.8
C6 C1 H1 120.8
C6 C1 C2 118.4(2)
C1 C2 H2 119.7
C3 C2 C1 120.5(2)
C3 C2 H2 119.7
C2 C3 H3 119.1
C2 C3 C4 121.74(18)
C4 C3 H3 119.1
C3 C4 H4 121.2
C3 C4 C5 117.6(2)
C5 C4 H4 121.2
C4 C5 C6 121.20(19)
C4 C5 N1 129.00(18)
C6 C5 N1 109.80(14)
C1 C6 C5 120.52(16)
C1 C6 C7 131.05(16)
C5 C6 C7 108.36(14)
C6 C7 C8 102.57(12)
C6 C7 C16 113.42(12)
C8 C7 C16 117.46(12)
O2 C7 C6 110.81(12)
O2 C7 C8 105.52(11)
O2 C7 C16 106.79(11)
N1 C8 C7 107.63(13)
O1 C8 C7 125.78(14)
O1 C8 N1 126.57(15)
H9A C9 H9B 109.5
H9A C9 H9C 109.5
H9B C9 H9C 109.5
N1 C9 H9A 109.5
N1 C9 H9B 109.5
N1 C9 H9C 109.5
C15 C10 C11 122.53(17)
O2 C10 C11 124.11(17)
O2 C10 C15 113.35(14)
C10 C11 H11 121.6
C10 C11 C12 116.9(2)
C12 C11 H11 121.6
C11 C12 H12 119.3
C13 C12 C11 121.33(18)
C13 C12 H12 119.3
C12 C13 H13 119.6
C12 C13 C14 120.82(19)
C14 C13 H13 119.6
C13 C14 H14 120.9
C15 C14 C13 118.2(2)
C15 C14 H14 120.9
C10 C15 C16 109.14(13)
C14 C15 C10 120.24(16)
C14 C15 C16 130.54(16)
C7 C16 H16 109.6
C15 C16 C7 100.26(12)
C15 C16 H16 109.6
C15 C16 C17 110.41(12)
C17 C16 C7 117.06(12)
C17 C16 H16 109.6
C16 C17 H17A 108.9
C16 C17 H17B 108.9
H17A C17 H17B 107.7
C18 C17 C16 113.39(13)
C18 C17 H17A 108.9
C18 C17 H17B 108.9
O3 C18 C17 125.16(15)
O3 C18 O4 124.18(15)
O4 C18 C17 110.66(13)
H19A C19 H19B 108.0
C20 C19 H19A 109.4
C20 C19 H19B 109.4
O4 C19 H19A 109.4
O4 C19 H19B 109.4
O4 C19 C20 111.19(19)
C19 C20 H20A 109.5
C19 C20 H20B 109.5
C19 C20 H20C 109.5
H20A C20 H20B 109.5
H20A C20 H20C 109.5
H20B C20 H20C 109.5
C5 N1 C9 124.79(16)
C8 N1 C5 111.60(14)
C8 N1 C9 123.52(17)
C10 O2 C7 106.86(12)
C18 O4 C19 116.66(14)

loop_
_geom_bond_atom_site_label_1
_geom_bond_atom_site_label_2
_geom_bond_distance
C1 H1 0.9300
C1 C2 1.397(3)
C1 C6 1.370(3)
C2 H2 0.9300
C2 C3 1.369(4)
C3 H3 0.9300
C3 C4 1.382(4)
C4 H4 0.9300
C4 C5 1.383(3)
C5 C6 1.394(2)
C5 N1 1.404(2)
C6 C7 1.504(2)
C7 C8 1.543(2)
C7 C16 1.556(2)
C7 O2 1.4629(17)
C8 N1 1.360(2)
C8 O1 1.212(2)
C9 H9A 0.9600
C9 H9B 0.9600
C9 H9C 0.9600
C9 N1 1.453(2)
C10 C11 1.385(2)
C10 C15 1.378(2)
C10 O2 1.371(2)
C11 H11 0.9300
C11 C12 1.386(3)
C12 H12 0.9300
C12 C13 1.382(4)
C13 H13 0.9300
C13 C14 1.394(3)
C14 H14 0.9300
C14 C15 1.378(2)
C15 C16 1.511(2)
C16 H16 0.9800
C16 C17 1.525(2)
C17 H17A 0.9700
C17 H17B 0.9700
C17 C18 1.504(2)
C18 O3 1.203(2)
C18 O4 1.337(2)
C19 H19A 0.9700
C19 H19B 0.9700
C19 C20 1.479(4)
C19 O4 1.451(2)
C20 H20A 0.9600
C20 H20B 0.9600
C20 H20C 0.9600

loop_
_geom_torsion_atom_site_label_1
_geom_torsion_atom_site_label_2
_geom_torsion_atom_site_label_3
_geom_torsion_atom_site_label_4
_geom_torsion
C1 C2 C3 C4 -0.1(4)
C1 C6 C7 C8 -176.81(18)
C1 C6 C7 C16 -49.1(2)
C1 C6 C7 O2 71.0(2)
C2 C1 C6 C5 1.0(3)
C2 C1 C6 C7 177.58(18)
C2 C3 C4 C5 0.2(3)
C3 C4 C5 C6 0.3(3)
C3 C4 C5 N1 -179.04(18)
C4 C5 C6 C1 -0.9(3)
C4 C5 C6 C7 -178.21(16)
C4 C5 N1 C8 177.06(18)
C4 C5 N1 C9 0.5(3)
C5 C6 C7 C8 0.13(16)
C5 C6 C7 C16 127.82(14)
C5 C6 C7 O2 -112.08(14)
C6 C1 C2 C3 -0.5(3)
C6 C5 N1 C8 -2.4(2)
C6 C5 N1 C9 -178.87(17)
C6 C7 C8 N1 -1.49(15)
C6 C7 C8 O1 -179.80(15)
C6 C7 C16 C15 103.89(13)
C6 C7 C16 C17 -136.74(13)
C6 C7 O2 C10 -106.60(14)
C7 C8 N1 C5 2.37(18)
C7 C8 N1 C9 178.94(16)
C7 C16 C17 C18 65.76(17)
C8 C7 C16 C15 -136.62(13)
C8 C7 C16 C17 -17.24(18)
C8 C7 O2 C10 143.09(12)
C10 C11 C12 C13 0.8(3)
C10 C15 C16 C7 13.64(15)
C10 C15 C16 C17 -110.47(14)
C11 C10 C15 C14 -1.3(2)
C11 C10 C15 C16 175.86(15)
C11 C10 O2 C7 171.49(15)
C11 C12 C13 C14 -1.4(3)
C12 C13 C14 C15 0.6(3)
C13 C14 C15 C10 0.7(3)
C13 C14 C15 C16 -175.78(17)
C14 C15 C16 C7 -169.59(17)
C14 C15 C16 C17 66.3(2)
C15 C10 C11 C12 0.5(3)
C15 C10 O2 C7 -8.84(17)
C15 C16 C17 C18 179.56(13)
C16 C7 C8 N1 -126.58(14)
C16 C7 C8 O1 55.1(2)
C16 C7 O2 C10 17.38(16)
C16 C17 C18 O3 8.3(2)
C16 C17 C18 O4 -170.97(14)
C17 C18 O4 C19 172.18(18)
C20 C19 O4 C18 -78.1(3)
N1 C5 C6 C1 178.57(16)
N1 C5 C6 C7 1.25(18)
O1 C8 N1 C5 -179.34(15)
O1 C8 N1 C9 -2.8(3)
O2 C7 C8 N1 114.59(13)
O2 C7 C8 O1 -63.72(18)
O2 C7 C16 C15 -18.47(14)
O2 C7 C16 C17 100.91(14)
O2 C10 C11 C12 -179.81(15)
O2 C10 C15 C14 179.01(14)
O2 C10 C15 C16 -3.82(18)
O3 C18 O4 C19 -7.1(3)
